data_4111462
loop_
_publ_author_name
'Hegui Gong'
'Michael J. Krische'

_publ_section_title
;
 Duplex Molecular Strands Based on the 3,6-Diaminopyridazine Hydrogen
 Bonding Motif: Amplifying Small-Molecule Self-Assembly Preferences
 through Preorganization and Iterative Arrangement of Binding Residues
;
_journal_name_full 'Journal of the American Chemical Society'
_journal_page_first 1719
_journal_page_last 1725
_journal_paper_doi 10.1021/ja044566p
_journal_volume 127
_journal_year 2005
_chemical_formula_sum 'C4 H6 N4'
_chemical_formula_weight 110.13
_chemical_name_systematic
; 
 ? 
;
_space_group_IT_number 15
_symmetry_cell_setting monoclinic
_symmetry_space_group_name_Hall '-C 2yc'
_symmetry_space_group_name_H-M 'C 1 2/c 1'
_atom_sites_solution_hydrogens geom
_atom_sites_solution_primary direct
_atom_sites_solution_secondary difmap
_audit_creation_method SHELXL-97
_cell_angle_alpha 90.00
_cell_angle_beta 107.032(2)
_cell_angle_gamma 90.00
_cell_formula_units_Z 8
_cell_length_a 7.8166(2)
_cell_length_b 14.6283(5)
_cell_length_c 9.1974(3)
_cell_measurement_temperature 153(2)
_cell_volume 1005.54(6)
_computing_cell_refinement 'Collect software, Nonius B.V. 1998'
_computing_data_collection 'Collect software, Nonius B.V. 1998'
_computing_data_reduction
;
DENZO and Scalepack (Otwinoski and Minor, 1997)
;
_computing_molecular_graphics 'XP SHELXTL/PC, Siemens Analytical'
_computing_structure_refinement 'XL SHELXTL/PC, Siemens Analytical'
_computing_structure_solution
;

SIR97 - Altomare A., Burla M.C., Camalli M., Cascarano G.L., Giacovazzo C., 
Guagliardi A., Moliterni A.G.G., Polidori G.,Spagna R.
;
_diffrn_ambient_temperature 153(2)
_diffrn_measured_fraction_theta_full 0.985
_diffrn_measured_fraction_theta_max 0.985
_diffrn_measurement_device_type 'Nonius Kappa CCD'
_diffrn_measurement_method \w-scans
_diffrn_radiation_monochromator graphite
_diffrn_radiation_source 'fine-focus sealed tube'
_diffrn_radiation_type MoK\a
_diffrn_radiation_wavelength 0.71073
_diffrn_reflns_av_R_equivalents 0.0172
_diffrn_reflns_av_sigmaI/netI 0.0364
_diffrn_reflns_limit_h_max 10
_diffrn_reflns_limit_h_min -10
_diffrn_reflns_limit_k_max 18
_diffrn_reflns_limit_k_min -18
_diffrn_reflns_limit_l_max 11
_diffrn_reflns_limit_l_min -11
_diffrn_reflns_number 2046
_diffrn_reflns_theta_full 27.47
_diffrn_reflns_theta_max 27.47
_diffrn_reflns_theta_min 3.06
_exptl_absorpt_coefficient_mu 0.102
_exptl_absorpt_correction_type none
_exptl_crystal_colour yellow-orange
_exptl_crystal_density_diffrn 1.455
_exptl_crystal_description prisms
_exptl_crystal_F_000 464
_exptl_crystal_size_max 0.30
_exptl_crystal_size_mid 0.27
_exptl_crystal_size_min 0.22
_refine_diff_density_max 0.238
_refine_diff_density_min -0.184
_refine_diff_density_rms 0.036
_refine_ls_extinction_method none
_refine_ls_goodness_of_fit_ref 1.050
_refine_ls_hydrogen_treatment refall
_refine_ls_matrix_type full
_refine_ls_number_parameters 97
_refine_ls_number_reflns 1133
_refine_ls_number_restraints 0
_refine_ls_restrained_S_all 1.050
_refine_ls_R_factor_all 0.0664
_refine_ls_R_factor_gt 0.0403
_refine_ls_shift/su_max 0.001
_refine_ls_shift/su_mean 0.000
_refine_ls_structure_factor_coef Fsqd
_refine_ls_weighting_details 'calc w=1/[\s^2^(Fo^2^)+(0.0482P)^2^+0.4730P] where P=(Fo^2^+2Fc^2^)/3'
_refine_ls_weighting_scheme calc
_refine_ls_wR_factor_gt 0.0999
_refine_ls_wR_factor_ref 0.1122
_reflns_number_gt 783
_reflns_number_total 1133
_reflns_threshold_expression >2sigma(I)
_cod_data_source_file ja044566psi20040908_013134.cif
_cod_data_source_block pyrad
_cod_original_cell_volume 1005.54(5)
_cod_database_code 4111462

loop_
_symmetry_equiv_pos_as_xyz
'x, y, z'
'-x, y, -z+1/2'
'x+1/2, y+1/2, z'
'-x+1/2, y+1/2, -z+1/2'
'-x, -y, -z'
'x, -y, z-1/2'
'-x+1/2, -y+1/2, -z'
'x+1/2, -y+1/2, z-1/2'

loop_
_atom_site_label
_atom_site_type_symbol
_atom_site_fract_x
_atom_site_fract_y
_atom_site_fract_z
_atom_site_U_iso_or_equiv
_atom_site_adp_type
_atom_site_occupancy
_atom_site_symmetry_multiplicity
_atom_site_calc_flag
N1A N 0.05296(14) 0.20116(7) 0.32454(13) 0.0240(3) Uani 1 1 d
N2A N 0.20227(16) 0.12503(10) 0.54633(13) 0.0285(3) Uani 1 1 d
C1A C 0.05084(17) 0.03701(10) 0.32293(17) 0.0251(4) Uani 1 1 d
C2A C 0.10286(16) 0.12262(9) 0.39592(14) 0.0222(3) Uani 1 1 d
N1B N 0.52994(15) 0.04946(8) 0.32807(13) 0.0265(4) Uani 1 1 d
N2B N 0.62542(16) 0.12416(10) 0.55927(13) 0.0294(3) Uani 1 1 d
C1B C 0.53064(18) 0.21340(10) 0.32625(16) 0.0253(4) Uani 1 1 d
C2B C 0.55921(17) 0.12792(9) 0.40289(15) 0.0230(3) Uani 1 1 d
H1A H 0.091(2) -0.0211(11) 0.3781(17) 0.037(4) Uiso 1 1 d
H2AA H 0.266(2) 0.0740(13) 0.5849(18) 0.042(5) Uiso 1 1 d
H2AB H 0.259(2) 0.1774(13) 0.5801(18) 0.041(5) Uiso 1 1 d
H1B H 0.555(2) 0.2694(11) 0.3862(17) 0.036(4) Uiso 1 1 d
H2BA H 0.598(2) 0.0713(12) 0.6036(18) 0.038(4) Uiso 1 1 d
H2BB H 0.599(2) 0.1739(13) 0.6054(19) 0.045(5) Uiso 1 1 d

loop_
_atom_site_aniso_label
_atom_site_aniso_U_11
_atom_site_aniso_U_22
_atom_site_aniso_U_33
_atom_site_aniso_U_23
_atom_site_aniso_U_13
_atom_site_aniso_U_12
N1A 0.0278(6) 0.0168(6) 0.0246(8) 0.0002(4) 0.0034(5) 0.0004(4)
N2A 0.0324(7) 0.0205(6) 0.0277(7) 0.0015(6) 0.0015(5) 0.0009(6)
C1A 0.0240(7) 0.0163(7) 0.0348(10) 0.0022(6) 0.0083(6) 0.0012(5)
C2A 0.0211(6) 0.0199(7) 0.0262(7) 0.0001(6) 0.0077(5) -0.0002(5)
N1B 0.0355(7) 0.0177(6) 0.0269(8) -0.0007(5) 0.0101(6) 0.0008(4)
N2B 0.0368(7) 0.0222(7) 0.0284(7) -0.0023(6) 0.0084(5) 0.0006(6)
C1B 0.0279(8) 0.0154(7) 0.0347(10) -0.0024(6) 0.0123(7) -0.0011(5)
C2B 0.0217(6) 0.0192(7) 0.0291(8) -0.0021(6) 0.0090(5) -0.0001(5)

loop_
_atom_type_symbol
_atom_type_description
_atom_type_scat_dispersion_real
_atom_type_scat_dispersion_imag
_atom_type_scat_source
C C 0.0033 0.0016 'International Tables Vol C Tables 4.2.6.8 and 6.1.1.4'
H H 0.0000 0.0000 'International Tables Vol C Tables 4.2.6.8 and 6.1.1.4'
N N 0.0061 0.0033 'International Tables Vol C Tables 4.2.6.8 and 6.1.1.4'

loop_
_geom_angle_atom_site_label_1
_geom_angle_atom_site_label_2
_geom_angle_atom_site_label_3
_geom_angle
_geom_angle_site_symmetry_1
_geom_angle_site_symmetry_3
C2A N1A N1A 119.81(7) . 2
C2A N2A H2AA 117.1(10) . .
C2A N2A H2AB 116.6(10) . .
H2AA N2A H2AB 113.9(15) . .
C1A C1A C2A 118.33(8) 2 .
C1A C1A H1A 121.1(9) 2 .
C2A C1A H1A 120.6(9) . .
N1A C2A N2A 118.33(12) . .
N1A C2A C1A 121.86(12) . .
N2A C2A C1A 119.78(13) . .
C2B N1B N1B 119.85(8) . 2_655
C2B N2B H2BA 115.2(10) . .
C2B N2B H2BB 113.1(11) . .
H2BA N2B H2BB 110.6(14) . .
C1B C1B C2B 118.32(8) 2_655 .
C1B C1B H1B 122.8(9) 2_655 .
C2B C1B H1B 118.9(9) . .
N1B C2B N2B 117.55(12) . .
N1B C2B C1B 121.82(12) . .
N2B C2B C1B 120.58(12) . .

loop_
_geom_bond_atom_site_label_1
_geom_bond_atom_site_label_2
_geom_bond_distance
_geom_bond_site_symmetry_2
N1A C2A 1.3240(16) .
N1A N1A 1.379(2) 2
N2A C2A 1.3744(17) .
N2A H2AA 0.911(18) .
N2A H2AB 0.895(18) .
C1A C1A 1.344(3) 2
C1A C2A 1.4228(18) .
C1A H1A 0.993(16) .
N1B C2B 1.3232(16) .
N1B N1B 1.374(2) 2_655
N2B C2B 1.3797(17) .
N2B H2BA 0.929(18) .
N2B H2BB 0.897(19) .
C1B C1B 1.343(3) 2_655
C1B C2B 1.4206(19) .
C1B H1B 0.975(16) .

loop_
_geom_hbond_atom_site_label_D
_geom_hbond_atom_site_label_H
_geom_hbond_atom_site_label_A
_geom_hbond_distance_DH
_geom_hbond_distance_HA
_geom_hbond_distance_DA
_geom_hbond_angle_DHA
_geom_hbond_site_symmetry_A
N2A H2AA N1B 0.911(18) 2.386(19) 3.2885(18) 171.0(15) 5_656
N2A H2AB N1A 0.895(18) 2.307(19) 3.1945(18) 171.0(14) 7_556
N2B H2BA N1B 0.929(18) 2.208(18) 3.1202(18) 166.7(14) 5_656
N2B H2BB N1A 0.897(19) 2.369(19) 3.2386(17) 163.5(15) 7_556

loop_
_geom_torsion_atom_site_label_1
_geom_torsion_atom_site_label_2
_geom_torsion_atom_site_label_3
_geom_torsion_atom_site_label_4
_geom_torsion
_geom_torsion_site_symmetry_1
N1A N1A C2A N2A -177.37(13) 2
N1A N1A C2A C1A 0.3(2) 2
C1A C1A C2A N1A 0.5(2) 2
C1A C1A C2A N2A 178.04(14) 2
N1B N1B C2B N2B -177.70(13) 2_655
N1B N1B C2B C1B -0.1(2) 2_655
C1B C1B C2B N1B 1.1(2) 2_655
C1B C1B C2B N2B 178.69(14) 2_655
